data_9010427
loop_
_publ_author_name
'Nestola, F.'
'Ballaran, T. B.'
'Balic-Zunic T'
'Secco, L.'
'Dal Negro, A.'

_publ_section_title
;
 The high-pressure behavior of an Al- and Fe-rich natural orthopyroxene
 Sample: P = 1.715 GPa
;
_journal_name_full 'American Mineralogist'
_journal_page_first 644
_journal_page_last 652
_journal_paper_doi 10.2138/am.2008.2693
_journal_volume 93
_journal_year 2008
_chemical_formula_sum 'Al0.236 Ca0.01 Fe0.967 Mg0.923 Mn0.016 O6 Si1.848'
_chemical_name_mineral Orthopyroxene
_space_group_IT_number 61
_symmetry_space_group_name_Hall '-P 2ac 2ab'
_symmetry_space_group_name_H-M 'P b c a'
_cell_angle_alpha 90
_cell_angle_beta 90
_cell_angle_gamma 90
_cell_length_a 18.2192
_cell_length_b 8.8111
_cell_length_c 5.1965
_cell_formula_units_Z 8
_cell_volume 834.200
_database_code_amcsd 0004559
_diffrn_ambient_pressure 1.715e+06
_exptl_crystal_density_diffrn 3.694
_cod_original_formula_sum 'Fe.967 Mg.923 Ca.01 Mn.016 Al.236 Si1.848 O6'
_cod_database_code 9010427

loop_
_space_group_symop_operation_xyz
x,y,z
x,1/2-y,1/2+z
-x,1/2+y,1/2-z
1/2-x,1/2+y,z
1/2+x,1/2-y,-z
1/2+x,y,1/2-z
1/2-x,-y,1/2+z
-x,-y,-z

loop_
_atom_site_label
_atom_site_fract_x
_atom_site_fract_y
_atom_site_fract_z
_atom_site_occupancy
_atom_site_U_iso_or_equiv
Fe2+M2 0.37964 0.48030 0.35880 0.81800 0.01090
MgM2 0.37964 0.48030 0.35880 0.15600 0.01090
CaM2 0.37964 0.48030 0.35880 0.01000 0.01090
MnM2 0.37964 0.48030 0.35880 0.01600 0.01090
Fe2+M1 0.37578 0.65520 0.86640 0.08100 0.01030
MgM1 0.37578 0.65520 0.86640 0.76700 0.01030
AlM1 0.37578 0.65520 0.86640 0.08400 0.01030
Fe3+M1 0.37578 0.65520 0.86640 0.06800 0.01030
SiTA 0.27127 0.34100 0.04480 1.00000 0.00640
SiTB 0.47318 0.33650 0.80370 0.84800 0.00660
AlTB 0.47318 0.33650 0.80370 0.15200 0.00660
O1A 0.18320 0.33700 0.03700 1.00000 0.00900
O2A 0.31070 0.50280 0.04520 1.00000 0.01000
O3A 0.30260 0.23250 -0.18500 1.00000 0.00900
O1B 0.56240 0.33520 0.80720 1.00000 0.00800
O2B 0.43370 0.48680 0.69260 1.00000 0.01200
O3B 0.44600 0.30430 0.10320 1.00000 0.01000

loop_
_cod_related_entry_id
_cod_related_entry_database
_cod_related_entry_code
1 AMCSD 0004559
